data_7238054
loop_
_publ_author_name
'Tang, Long'
'Wang, Huan-Huan'
'Fu, Yu-Hao'
'Wang, Yi-Tong'
'Wang, JiJiang'
'Hou, XiangYang'

_publ_section_title
;
 Three cobalt-based coordination polymers with tripodal carboxylate and
 imidazole-containing ligands: syntheses, structures, properties and DFT
 studies
;
_journal_issue 66
_journal_name_full 'RSC Advances'
_journal_page_first 38902
_journal_paper_doi 10.1039/C9RA07737E
_journal_volume 9
_journal_year 2019
_chemical_formula_sum 'C38 H29 Co N7 O7'
_chemical_formula_weight 754.61
_space_group_crystal_system triclinic
_space_group_IT_number 2
_space_group_name_Hall '-P 1'
_space_group_name_H-M_alt 'P -1'
_atom_sites_solution_hydrogens mixed
_audit_creation_method SHELXL-2018/3
_audit_update_record
;
2019-09-20 deposited with the CCDC.	2019-11-20 downloaded from the CCDC.
;
_cell_angle_alpha 91.273(3)
_cell_angle_beta 103.657(3)
_cell_angle_gamma 95.169(3)
_cell_formula_units_Z 2
_cell_length_a 8.571(2)
_cell_length_b 11.968(3)
_cell_length_c 16.874(4)
_cell_measurement_reflns_used 4903
_cell_measurement_temperature 296(2)
_cell_measurement_theta_max 27.40
_cell_measurement_theta_min 2.46
_cell_volume 1673.4(7)
_computing_cell_refinement 'Bruker SAINT'
_computing_data_collection 'Bruker APEX2'
_computing_data_reduction 'Bruker SAINT'
_computing_molecular_graphics 'Bruker SHELXTL'
_computing_publication_material 'Bruker SHELXTL'
_computing_structure_refinement 'SHELXL-2018/3 (Sheldrick, 2018)'
_computing_structure_solution 'SHELXT 2014/5 (Sheldrick, 2014)'
_diffrn_ambient_temperature 296(2)
_diffrn_measured_fraction_theta_full 0.980
_diffrn_measured_fraction_theta_max 0.980
_diffrn_measurement_device_type 'Bruker APEX-II CCD'
_diffrn_measurement_method '\f and \w scans'
_diffrn_radiation_type MoK\a
_diffrn_radiation_wavelength 0.71073
_diffrn_reflns_av_R_equivalents 0.0268
_diffrn_reflns_av_unetI/netI 0.0417
_diffrn_reflns_Laue_measured_fraction_full 0.980
_diffrn_reflns_Laue_measured_fraction_max 0.980
_diffrn_reflns_limit_h_max 9
_diffrn_reflns_limit_h_min -10
_diffrn_reflns_limit_k_max 14
_diffrn_reflns_limit_k_min -14
_diffrn_reflns_limit_l_max 20
_diffrn_reflns_limit_l_min -19
_diffrn_reflns_number 11540
_diffrn_reflns_point_group_measured_fraction_full 0.980
_diffrn_reflns_point_group_measured_fraction_max 0.980
_diffrn_reflns_theta_full 25.242
_diffrn_reflns_theta_max 25.345
_diffrn_reflns_theta_min 1.710
_exptl_absorpt_coefficient_mu 0.577
_exptl_absorpt_correction_type multi-scan
_exptl_absorpt_process_details sadabs
_exptl_crystal_colour red
_exptl_crystal_density_diffrn 1.498
_exptl_crystal_description block
_exptl_crystal_F_000 778
_exptl_crystal_size_max 0.210
_exptl_crystal_size_mid 0.180
_exptl_crystal_size_min 0.150
_exptl_transmission_factor_max 0.7456
_exptl_transmission_factor_min 0.6368
_refine_diff_density_max 0.714
_refine_diff_density_min -0.567
_refine_diff_density_rms 0.070
_refine_ls_extinction_method none
_refine_ls_goodness_of_fit_ref 1.033
_refine_ls_hydrogen_treatment mixed
_refine_ls_matrix_type full
_refine_ls_number_parameters 480
_refine_ls_number_reflns 6022
_refine_ls_number_restraints 6
_refine_ls_restrained_S_all 1.051
_refine_ls_R_factor_all 0.0660
_refine_ls_R_factor_gt 0.0498
_refine_ls_shift/su_max 0.001
_refine_ls_shift/su_mean 0.000
_refine_ls_structure_factor_coef Fsqd
_refine_ls_weighting_details 'w=1/[\s^2^(Fo^2^)+(0.0809P)^2^+0.8412P] where P=(Fo^2^+2Fc^2^)/3'
_refine_ls_weighting_scheme calc
_refine_ls_wR_factor_gt 0.1302
_refine_ls_wR_factor_ref 0.1417
_reflns_Friedel_coverage 0.000
_reflns_number_gt 4802
_reflns_number_total 6022
_reflns_threshold_expression 'I > 2\s(I)'
_cod_data_source_file c9ra07737e2.cif
_cod_data_source_block t201837_a
_cod_database_code 7238054
_shelx_shelxl_version_number 2018/3
_shelx_space_group_comment
; 
The symmetry employed for this shelxl refinement is uniquely defined 
by the following loop, which should always be used as a source of 
symmetry information in preference to the above space-group names. 
They are only intended as comments. 
;
_shelx_estimated_absorpt_t_min 0.888
_shelx_estimated_absorpt_t_max 0.918

loop_
_space_group_symop_operation_xyz
'x, y, z'
'-x, -y, -z'

loop_
_atom_site_label
_atom_site_type_symbol
_atom_site_fract_x
_atom_site_fract_y
_atom_site_fract_z
_atom_site_U_iso_or_equiv
_atom_site_adp_type
_atom_site_occupancy
_atom_site_site_symmetry_order
_atom_site_calc_flag
_atom_site_refinement_flags_posn
_atom_site_refinement_flags_adp
Co1 Co 0.85287(5) 0.13404(3) 0.87245(2) 0.03451(15) Uani 1 1 d . .
O1 O 0.7195(3) 0.22172(19) 0.78954(12) 0.0445(6) Uani 1 1 d . .
O2 O 0.7687(3) 0.0992(2) 0.70210(13) 0.0475(6) Uani 1 1 d . .
O3 O -0.1388(3) 0.1646(2) -0.00896(14) 0.0615(7) Uani 1 1 d . .
O4 O -0.0815(4) 0.3321(2) -0.04982(13) 0.0631(7) Uani 1 1 d . .
O5 O -0.0958(3) 0.9575(2) 0.62829(13) 0.0535(6) Uani 1 1 d . .
H5 H -0.148(5) 1.015(4) 0.6418(8) 0.080 Uiso 1 1 calc R U
O6 O -0.2418(3) 0.9857(2) 0.50431(14) 0.0529(6) Uani 1 1 d . .
O7 O -0.4321(6) 1.0497(4) 0.3553(3) 0.160(2) Uani 1 1 d . U
H7A H -0.377693 1.028151 0.400279 0.192 Uiso 1 1 d R U
H7B H -0.520862 1.008201 0.341719 0.192 Uiso 1 1 d R U
N1 N 0.2539(3) 0.3762(2) 0.39020(13) 0.0304(5) Uani 1 1 d . .
N2 N 0.2424(3) 0.5107(2) 0.49339(13) 0.0301(5) Uani 1 1 d . .
N3 N 0.0904(3) 0.5273(2) 0.35809(13) 0.0322(5) Uani 1 1 d . .
N4 N 1.0853(3) 0.1492(2) 0.86137(15) 0.0418(6) Uani 1 1 d . .
N5 N 1.3336(3) 0.2272(2) 0.87853(17) 0.0423(6) Uani 1 1 d . .
N6 N 1.5425(4) 0.8378(2) 0.82229(18) 0.0533(8) Uani 1 1 d . .
N7 N 1.7159(3) 0.9845(2) 0.86848(15) 0.0412(6) Uani 1 1 d . .
C1 C 0.7067(3) 0.1846(2) 0.71706(17) 0.0321(6) Uani 1 1 d . .
C2 C 0.6077(3) 0.2473(2) 0.65049(16) 0.0290(6) Uani 1 1 d . .
C3 C 0.5731(3) 0.2080(2) 0.56909(16) 0.0296(6) Uani 1 1 d . .
H3 H 0.616054 0.143951 0.554935 0.036 Uiso 1 1 calc R U
C4 C 0.4745(3) 0.2647(2) 0.50947(16) 0.0307(6) Uani 1 1 d . .
H4 H 0.451430 0.237956 0.455377 0.037 Uiso 1 1 calc R U
C5 C 0.4101(3) 0.3602(2) 0.52908(15) 0.0278(6) Uani 1 1 d . .
C6 C 0.4490(3) 0.4016(2) 0.61070(16) 0.0322(6) Uani 1 1 d . .
H6 H 0.408866 0.467041 0.624663 0.039 Uiso 1 1 calc R U
C7 C 0.5464(4) 0.3451(2) 0.66975(17) 0.0346(7) Uani 1 1 d . .
H7 H 0.571865 0.372918 0.723630 0.041 Uiso 1 1 calc R U
C8 C 0.2963(3) 0.4195(2) 0.46744(15) 0.0267(6) Uani 1 1 d . .
C9 C 0.1492(3) 0.4343(2) 0.33919(15) 0.0296(6) Uani 1 1 d . .
C10 C 0.1395(3) 0.5628(2) 0.43723(16) 0.0289(6) Uani 1 1 d . .
C11 C 0.0906(3) 0.3898(2) 0.25293(16) 0.0317(6) Uani 1 1 d . .
C12 C 0.0664(4) 0.2749(3) 0.23538(17) 0.0375(7) Uani 1 1 d . .
H12 H 0.093633 0.225313 0.276973 0.045 Uiso 1 1 calc R U
C13 C 0.0017(4) 0.2340(3) 0.15580(18) 0.0402(7) Uani 1 1 d . .
H13 H -0.017770 0.156981 0.144180 0.048 Uiso 1 1 calc R U
C14 C -0.0344(4) 0.3088(3) 0.09297(16) 0.0373(7) Uani 1 1 d . .
C15 C -0.0068(4) 0.4227(3) 0.11122(17) 0.0384(7) Uani 1 1 d . .
H15 H -0.028786 0.472497 0.069413 0.046 Uiso 1 1 calc R U
C16 C 0.0529(4) 0.4639(3) 0.19064(17) 0.0367(7) Uani 1 1 d . .
H16 H 0.067905 0.540909 0.202403 0.044 Uiso 1 1 calc R U
C17 C -0.0914(4) 0.2667(3) 0.00496(19) 0.0439(8) Uani 1 1 d . .
C18 C 0.0757(3) 0.6623(2) 0.46407(16) 0.0283(6) Uani 1 1 d . .
C19 C -0.0386(4) 0.7189(3) 0.41032(17) 0.0353(7) Uani 1 1 d . .
H19 H -0.069223 0.696022 0.355360 0.042 Uiso 1 1 calc R U
C20 C -0.1054(4) 0.8070(2) 0.43748(17) 0.0352(7) Uani 1 1 d . .
H20 H -0.181958 0.842796 0.401009 0.042 Uiso 1 1 calc R U
C21 C -0.0599(3) 0.8439(2) 0.51943(17) 0.0311(6) Uani 1 1 d . .
C22 C 0.0593(4) 0.7911(3) 0.57242(17) 0.0348(7) Uani 1 1 d . .
H22 H 0.094240 0.816858 0.626693 0.042 Uiso 1 1 calc R U
C23 C 0.1245(4) 0.7029(3) 0.54569(17) 0.0353(7) Uani 1 1 d . .
H23 H 0.203089 0.668555 0.582096 0.042 Uiso 1 1 calc R U
C24 C -0.1416(4) 0.9352(2) 0.54839(18) 0.0347(7) Uani 1 1 d . .
C25 C 1.1973(4) 0.2248(3) 0.9036(2) 0.0453(8) Uani 1 1 d . .
H25 H 1.182713 0.270964 0.945789 0.054 Uiso 1 1 calc R U
C26 C 1.1558(5) 0.1014(3) 0.8064(2) 0.0580(10) Uani 1 1 d . .
H26 H 1.106110 0.044531 0.767782 0.070 Uiso 1 1 calc R U
C27 C 1.3091(5) 0.1491(3) 0.8164(2) 0.0584(10) Uani 1 1 d . .
H27 H 1.382708 0.131678 0.786490 0.070 Uiso 1 1 calc R U
C28 C 1.4768(4) 0.3072(3) 0.9092(2) 0.0519(9) Uani 1 1 d . .
H28A H 1.570217 0.275479 0.898269 0.062 Uiso 1 1 calc R U
H28B H 1.494236 0.317529 0.967939 0.062 Uiso 1 1 calc R U
C29 C 1.4639(4) 0.4209(3) 0.87161(19) 0.0384(7) Uani 1 1 d . .
C30 C 1.5947(4) 0.5006(3) 0.8954(2) 0.0507(9) Uani 1 1 d . .
H30 H 1.685477 0.483747 0.934037 0.061 Uiso 1 1 calc R U
C31 C 1.5921(4) 0.6046(3) 0.8626(2) 0.0579(10) Uani 1 1 d . .
H31 H 1.682112 0.656689 0.878661 0.069 Uiso 1 1 calc R U
C32 C 1.4574(4) 0.6335(3) 0.80579(19) 0.0440(8) Uani 1 1 d . .
C33 C 1.3286(4) 0.5531(3) 0.7813(2) 0.0463(8) Uani 1 1 d . .
H33 H 1.238115 0.569729 0.742457 0.056 Uiso 1 1 calc R U
C34 C 1.3316(4) 0.4482(3) 0.8137(2) 0.0483(8) Uani 1 1 d . .
H34 H 1.243158 0.395119 0.796126 0.058 Uiso 1 1 calc R U
C35 C 1.4522(5) 0.7455(3) 0.7671(2) 0.0700(13) Uani 1 1 d . .
H35A H 1.496172 0.741500 0.719301 0.084 Uiso 1 1 calc R U
H35B H 1.340659 0.761367 0.749149 0.084 Uiso 1 1 calc R U
C36 C 1.6578(4) 0.9114(3) 0.8072(2) 0.0435(8) Uani 1 1 d . .
H36 H 1.692606 0.910760 0.758981 0.052 Uiso 1 1 calc R U
C37 C 1.6324(5) 0.9560(3) 0.9262(2) 0.0592(10) Uani 1 1 d . .
H37 H 1.647836 0.992532 0.977044 0.071 Uiso 1 1 calc R U
C38 C 1.5242(6) 0.8666(4) 0.8979(3) 0.0698(12) Uani 1 1 d . .
H38 H 1.451425 0.831582 0.924695 0.084 Uiso 1 1 calc R U

loop_
_atom_site_aniso_label
_atom_site_aniso_U_11
_atom_site_aniso_U_22
_atom_site_aniso_U_33
_atom_site_aniso_U_23
_atom_site_aniso_U_13
_atom_site_aniso_U_12
Co1 0.0349(2) 0.0387(3) 0.0247(2) 0.00230(16) -0.00377(16) 0.00459(17)
O1 0.0572(14) 0.0501(13) 0.0213(10) -0.0028(9) -0.0059(9) 0.0218(11)
O2 0.0589(15) 0.0529(14) 0.0348(12) 0.0047(10) 0.0104(11) 0.0285(12)
O3 0.0801(19) 0.0606(17) 0.0338(12) -0.0096(11) -0.0007(12) -0.0049(14)
O4 0.089(2) 0.0730(18) 0.0238(12) 0.0025(12) 0.0022(12) 0.0169(15)
O5 0.0719(17) 0.0529(15) 0.0369(12) -0.0013(11) 0.0068(12) 0.0302(13)
O6 0.0582(15) 0.0483(14) 0.0466(13) -0.0022(11) -0.0034(12) 0.0198(12)
O7 0.152(4) 0.147(4) 0.121(3) 0.070(3) -0.068(3) -0.047(3)
N1 0.0347(13) 0.0329(13) 0.0201(11) 0.0001(9) 0.0001(10) 0.0027(10)
N2 0.0318(13) 0.0357(13) 0.0196(11) 0.0005(9) -0.0008(9) 0.0046(10)
N3 0.0372(14) 0.0365(14) 0.0197(11) -0.0001(10) -0.0005(10) 0.0067(11)
N4 0.0385(15) 0.0476(16) 0.0351(14) 0.0029(12) 0.0006(12) 0.0034(12)
N5 0.0350(14) 0.0401(15) 0.0513(16) 0.0080(13) 0.0081(12) 0.0049(12)
N6 0.0597(19) 0.0432(17) 0.0458(17) 0.0079(13) -0.0052(14) -0.0080(14)
N7 0.0479(16) 0.0350(14) 0.0362(14) 0.0043(11) 0.0016(12) 0.0019(12)
C1 0.0311(15) 0.0370(16) 0.0267(14) 0.0021(12) 0.0032(12) 0.0053(13)
C2 0.0280(14) 0.0360(16) 0.0209(13) 0.0012(11) 0.0020(11) 0.0028(12)
C3 0.0328(15) 0.0306(15) 0.0245(13) -0.0008(11) 0.0032(11) 0.0084(12)
C4 0.0327(15) 0.0379(16) 0.0180(12) -0.0024(11) -0.0007(11) 0.0034(12)
C5 0.0286(14) 0.0318(15) 0.0209(13) 0.0027(11) 0.0028(11) 0.0001(11)
C6 0.0374(16) 0.0324(15) 0.0232(13) -0.0039(11) -0.0015(12) 0.0085(12)
C7 0.0379(16) 0.0407(17) 0.0214(13) -0.0051(12) -0.0016(12) 0.0088(13)
C8 0.0264(14) 0.0308(15) 0.0202(13) 0.0008(11) 0.0014(11) -0.0003(11)
C9 0.0332(15) 0.0342(16) 0.0188(13) 0.0011(11) 0.0018(11) 0.0014(12)
C10 0.0293(14) 0.0337(15) 0.0219(13) 0.0022(11) 0.0034(11) 0.0000(12)
C11 0.0364(16) 0.0377(16) 0.0184(13) -0.0012(11) 0.0008(11) 0.0062(13)
C12 0.0486(18) 0.0390(17) 0.0224(14) 0.0041(12) 0.0022(13) 0.0079(14)
C13 0.0515(19) 0.0345(17) 0.0319(16) -0.0068(13) 0.0061(14) 0.0021(14)
C14 0.0349(16) 0.054(2) 0.0204(14) -0.0020(13) 0.0004(12) 0.0050(14)
C15 0.0448(18) 0.0469(19) 0.0217(14) 0.0062(13) 0.0017(13) 0.0103(14)
C16 0.0453(18) 0.0376(17) 0.0244(14) 0.0008(12) 0.0009(13) 0.0088(14)
C17 0.0394(18) 0.058(2) 0.0316(17) -0.0057(16) 0.0022(14) 0.0080(15)
C18 0.0277(14) 0.0322(15) 0.0234(13) 0.0014(11) 0.0033(11) 0.0015(11)
C19 0.0389(17) 0.0413(17) 0.0213(13) 0.0002(12) -0.0020(12) 0.0049(13)
C20 0.0356(16) 0.0361(16) 0.0301(15) 0.0044(12) -0.0019(12) 0.0089(13)
C21 0.0315(15) 0.0281(15) 0.0326(15) 0.0042(12) 0.0062(12) -0.0006(12)
C22 0.0383(17) 0.0412(17) 0.0234(14) -0.0019(12) 0.0029(12) 0.0088(13)
C23 0.0365(16) 0.0441(18) 0.0225(14) 0.0013(12) -0.0017(12) 0.0121(13)
C24 0.0372(16) 0.0302(15) 0.0350(16) 0.0033(13) 0.0062(13) 0.0005(13)
C25 0.0356(18) 0.054(2) 0.0438(18) -0.0056(15) 0.0062(15) 0.0008(15)
C26 0.053(2) 0.058(2) 0.059(2) -0.0142(18) 0.0071(18) 0.0024(18)
C27 0.053(2) 0.064(2) 0.062(2) -0.0075(19) 0.0206(19) 0.0090(19)
C28 0.0343(18) 0.054(2) 0.061(2) 0.0111(18) 0.0004(16) 0.0016(15)
C29 0.0317(16) 0.0445(18) 0.0397(16) 0.0013(14) 0.0102(13) 0.0031(13)
C30 0.0366(18) 0.055(2) 0.051(2) 0.0082(17) -0.0069(15) -0.0009(16)
C31 0.0401(19) 0.060(2) 0.059(2) 0.0097(18) -0.0113(17) -0.0154(17)
C32 0.0417(18) 0.0447(19) 0.0392(17) 0.0030(14) 0.0000(14) -0.0043(15)
C33 0.0317(17) 0.050(2) 0.0490(19) 0.0047(16) -0.0054(14) 0.0017(14)
C34 0.0327(17) 0.0436(19) 0.060(2) 0.0022(16) -0.0033(15) -0.0035(14)
C35 0.078(3) 0.051(2) 0.056(2) 0.0118(18) -0.025(2) -0.021(2)
C36 0.0477(19) 0.0393(18) 0.0374(17) 0.0053(14) -0.0004(14) -0.0008(15)
C37 0.079(3) 0.051(2) 0.047(2) 0.0030(17) 0.018(2) -0.004(2)
C38 0.082(3) 0.063(3) 0.065(3) 0.013(2) 0.024(2) -0.013(2)

loop_
_atom_type_symbol
_atom_type_description
_atom_type_scat_dispersion_real
_atom_type_scat_dispersion_imag
_atom_type_scat_source
C C 0.0033 0.0016 'International Tables Vol C Tables 4.2.6.8 and 6.1.1.4'
H H 0.0000 0.0000 'International Tables Vol C Tables 4.2.6.8 and 6.1.1.4'
Co Co 0.3494 0.9721 'International Tables Vol C Tables 4.2.6.8 and 6.1.1.4'
N N 0.0061 0.0033 'International Tables Vol C Tables 4.2.6.8 and 6.1.1.4'
O O 0.0106 0.0060 'International Tables Vol C Tables 4.2.6.8 and 6.1.1.4'

loop_
_geom_angle_atom_site_label_1
_geom_angle_atom_site_label_2
_geom_angle_atom_site_label_3
_geom_angle
_geom_angle_site_symmetry_1
_geom_angle_site_symmetry_3
O1 Co1 O3 119.27(11) . 1_656
O1 Co1 N4 110.06(10) . .
O3 Co1 N4 106.71(11) 1_656 .
O1 Co1 N7 104.02(10) . 1_445
O3 Co1 N7 92.61(11) 1_656 1_445
N4 Co1 N7 124.21(11) . 1_445
C1 O1 Co1 113.13(19) . .
C17 O3 Co1 105.5(2) . 1_454
C24 O5 H5 109.5 . .
H7A O7 H7B 108.5 . .
C9 N1 C8 113.8(2) . .
C8 N2 C10 116.4(2) . .
C9 N3 C10 115.0(2) . .
C25 N4 C26 104.9(3) . .
C25 N4 Co1 123.2(2) . .
C26 N4 Co1 131.3(2) . .
C25 N5 C27 107.1(3) . .
C25 N5 C28 125.2(3) . .
C27 N5 C28 127.5(3) . .
C36 N6 C38 106.8(3) . .
C36 N6 C35 126.2(3) . .
C38 N6 C35 127.0(3) . .
C36 N7 C37 105.2(3) . .
C36 N7 Co1 129.7(2) . 1_665
C37 N7 Co1 123.2(2) . 1_665
O2 C1 O1 121.9(3) . .
O2 C1 C2 121.7(2) . .
O1 C1 C2 116.3(3) . .
C7 C2 C3 119.0(3) . .
C7 C2 C1 119.8(2) . .
C3 C2 C1 121.2(3) . .
C4 C3 C2 119.9(3) . .
C4 C3 H3 120.1 . .
C2 C3 H3 120.1 . .
C5 C4 C3 121.0(2) . .
C5 C4 H4 119.5 . .
C3 C4 H4 119.5 . .
C4 C5 C6 119.1(3) . .
C4 C5 C8 122.5(2) . .
C6 C5 C8 118.4(3) . .
C7 C6 C5 119.7(3) . .
C7 C6 H6 120.1 . .
C5 C6 H6 120.1 . .
C6 C7 C2 121.2(3) . .
C6 C7 H7 119.4 . .
C2 C7 H7 119.4 . .
N2 C8 N1 124.9(2) . .
N2 C8 C5 117.1(2) . .
N1 C8 C5 118.0(2) . .
N3 C9 N1 126.3(2) . .
N3 C9 C11 116.2(2) . .
N1 C9 C11 117.5(3) . .
N2 C10 N3 123.6(3) . .
N2 C10 C18 117.8(2) . .
N3 C10 C18 118.6(2) . .
C12 C11 C16 120.0(3) . .
C12 C11 C9 120.2(2) . .
C16 C11 C9 119.7(3) . .
C13 C12 C11 119.9(3) . .
C13 C12 H12 120.0 . .
C11 C12 H12 120.0 . .
C12 C13 C14 119.9(3) . .
C12 C13 H13 120.0 . .
C14 C13 H13 120.0 . .
C15 C14 C13 119.4(3) . .
C15 C14 C17 119.4(3) . .
C13 C14 C17 121.0(3) . .
C14 C15 C16 120.9(3) . .
C14 C15 H15 119.5 . .
C16 C15 H15 119.5 . .
C15 C16 C11 119.7(3) . .
C15 C16 H16 120.1 . .
C11 C16 H16 120.1 . .
O4 C17 O3 122.9(3) . .
O4 C17 C14 119.3(3) . .
O3 C17 C14 117.7(3) . .
C19 C18 C23 117.7(3) . .
C19 C18 C10 121.6(2) . .
C23 C18 C10 120.6(3) . .
C20 C19 C18 121.0(3) . .
C20 C19 H19 119.5 . .
C18 C19 H19 119.5 . .
C19 C20 C21 120.6(3) . .
C19 C20 H20 119.7 . .
C21 C20 H20 119.7 . .
C20 C21 C22 118.6(3) . .
C20 C21 C24 119.6(3) . .
C22 C21 C24 121.9(3) . .
C23 C22 C21 120.8(3) . .
C23 C22 H22 119.6 . .
C21 C22 H22 119.6 . .
C22 C23 C18 121.2(3) . .
C22 C23 H23 119.4 . .
C18 C23 H23 119.4 . .
O6 C24 O5 122.0(3) . .
O6 C24 C21 124.1(3) . .
O5 C24 C21 113.8(3) . .
N4 C25 N5 111.9(3) . .
N4 C25 H25 124.0 . .
N5 C25 H25 124.0 . .
C27 C26 N4 109.8(3) . .
C27 C26 H26 125.1 . .
N4 C26 H26 125.1 . .
N5 C27 C26 106.3(3) . .
N5 C27 H27 126.9 . .
C26 C27 H27 126.9 . .
N5 C28 C29 113.7(3) . .
N5 C28 H28A 108.8 . .
C29 C28 H28A 108.8 . .
N5 C28 H28B 108.8 . .
C29 C28 H28B 108.8 . .
H28A C28 H28B 107.7 . .
C30 C29 C34 118.3(3) . .
C30 C29 C28 117.7(3) . .
C34 C29 C28 124.0(3) . .
C31 C30 C29 120.6(3) . .
C31 C30 H30 119.7 . .
C29 C30 H30 119.7 . .
C30 C31 C32 121.3(3) . .
C30 C31 H31 119.3 . .
C32 C31 H31 119.3 . .
C33 C32 C31 117.8(3) . .
C33 C32 C35 119.5(3) . .
C31 C32 C35 122.6(3) . .
C32 C33 C34 121.0(3) . .
C32 C33 H33 119.5 . .
C34 C33 H33 119.5 . .
C33 C34 C29 121.0(3) . .
C33 C34 H34 119.5 . .
C29 C34 H34 119.5 . .
N6 C35 C32 113.2(3) . .
N6 C35 H35A 108.9 . .
C32 C35 H35A 108.9 . .
N6 C35 H35B 108.9 . .
C32 C35 H35B 108.9 . .
H35A C35 H35B 107.7 . .
N7 C36 N6 111.9(3) . .
N7 C36 H36 124.0 . .
N6 C36 H36 124.0 . .
C38 C37 N7 109.5(3) . .
C38 C37 H37 125.2 . .
N7 C37 H37 125.2 . .
C37 C38 N6 106.6(3) . .
C37 C38 H38 126.7 . .
N6 C38 H38 126.7 . .

loop_
_geom_bond_atom_site_label_1
_geom_bond_atom_site_label_2
_geom_bond_distance
_geom_bond_site_symmetry_2
Co1 O1 1.973(2) .
Co1 O3 2.009(2) 1_656
Co1 N4 2.037(3) .
Co1 N7 2.040(3) 1_445
O1 C1 1.268(3) .
O2 C1 1.241(4) .
O3 C17 1.252(4) .
O4 C17 1.237(4) .
O5 C24 1.326(4) .
O5 H5 0.91(5) .
O6 C24 1.211(4) .
O7 H7A 0.8501 .
O7 H7B 0.8500 .
N1 C9 1.343(4) .
N1 C8 1.346(3) .
N2 C8 1.327(4) .
N2 C10 1.340(4) .
N3 C9 1.326(4) .
N3 C10 1.348(3) .
N4 C25 1.319(4) .
N4 C26 1.363(5) .
N5 C25 1.331(4) .
N5 C27 1.355(5) .
N5 C28 1.469(4) .
N6 C36 1.337(4) .
N6 C38 1.362(5) .
N6 C35 1.465(4) .
N7 C36 1.312(4) .
N7 C37 1.370(4) .
C1 C2 1.499(4) .
C2 C7 1.388(4) .
C2 C3 1.396(4) .
C3 C4 1.385(4) .
C3 H3 0.9300 .
C4 C5 1.380(4) .
C4 H4 0.9300 .
C5 C6 1.406(4) .
C5 C8 1.488(4) .
C6 C7 1.374(4) .
C6 H6 0.9300 .
C7 H7 0.9300 .
C9 C11 1.492(4) .
C10 C18 1.460(4) .
C11 C12 1.387(4) .
C11 C16 1.388(4) .
C12 C13 1.386(4) .
C12 H12 0.9300 .
C13 C14 1.399(4) .
C13 H13 0.9300 .
C14 C15 1.378(4) .
C14 C17 1.509(4) .
C15 C16 1.379(4) .
C15 H15 0.9300 .
C16 H16 0.9300 .
C18 C19 1.403(4) .
C18 C23 1.403(4) .
C19 C20 1.364(4) .
C19 H19 0.9300 .
C20 C21 1.395(4) .
C20 H20 0.9300 .
C21 C22 1.397(4) .
C21 C24 1.483(4) .
C22 C23 1.355(4) .
C22 H22 0.9300 .
C23 H23 0.9300 .
C25 H25 0.9300 .
C26 C27 1.355(5) .
C26 H26 0.9300 .
C27 H27 0.9300 .
C28 C29 1.516(5) .
C28 H28A 0.9700 .
C28 H28B 0.9700 .
C29 C30 1.381(4) .
C29 C34 1.381(4) .
C30 C31 1.373(5) .
C30 H30 0.9300 .
C31 C32 1.391(5) .
C31 H31 0.9300 .
C32 C33 1.375(4) .
C32 C35 1.503(5) .
C33 C34 1.380(5) .
C33 H33 0.9300 .
C34 H34 0.9300 .
C35 H35A 0.9700 .
C35 H35B 0.9700 .
C36 H36 0.9300 .
C37 C38 1.349(5) .
C37 H37 0.9300 .
C38 H38 0.9300 .

loop_
_geom_hbond_atom_site_label_D
_geom_hbond_atom_site_label_H
_geom_hbond_atom_site_label_A
_geom_hbond_distance_DH
_geom_hbond_distance_HA
_geom_hbond_distance_DA
_geom_hbond_angle_DHA
_geom_hbond_site_symmetry_A
_geom_hbond_publ_flag
O5 H5 O2 0.91 1.73 2.592(3) 158.3 1_465 yes
O7 H7A O6 0.85 1.97 2.818(4) 176.6 . yes
O7 H7B O2 0.85 2.33 3.180(5) 176.7 2_566 yes

loop_
_geom_torsion_atom_site_label_1
_geom_torsion_atom_site_label_2
_geom_torsion_atom_site_label_3
_geom_torsion_atom_site_label_4
_geom_torsion
_geom_torsion_site_symmetry_1
Co1 O1 C1 O2 2.4(4) .
Co1 O1 C1 C2 -179.69(18) .
O2 C1 C2 C7 -177.2(3) .
O1 C1 C2 C7 4.8(4) .
O2 C1 C2 C3 4.0(4) .
O1 C1 C2 C3 -174.0(3) .
C7 C2 C3 C4 -2.1(4) .
C1 C2 C3 C4 176.7(2) .
C2 C3 C4 C5 0.3(4) .
C3 C4 C5 C6 1.6(4) .
C3 C4 C5 C8 -176.4(2) .
C4 C5 C6 C7 -1.7(4) .
C8 C5 C6 C7 176.3(3) .
C5 C6 C7 C2 -0.1(5) .
C3 C2 C7 C6 2.0(4) .
C1 C2 C7 C6 -176.9(3) .
C10 N2 C8 N1 -0.7(4) .
C10 N2 C8 C5 -179.7(2) .
C9 N1 C8 N2 0.1(4) .
C9 N1 C8 C5 179.1(2) .
C4 C5 C8 N2 -179.8(3) .
C6 C5 C8 N2 2.1(4) .
C4 C5 C8 N1 1.1(4) .
C6 C5 C8 N1 -177.0(2) .
C10 N3 C9 N1 -2.0(4) .
C10 N3 C9 C11 177.1(2) .
C8 N1 C9 N3 1.4(4) .
C8 N1 C9 C11 -177.7(2) .
C8 N2 C10 N3 0.0(4) .
C8 N2 C10 C18 178.9(2) .
C9 N3 C10 N2 1.2(4) .
C9 N3 C10 C18 -177.7(2) .
N3 C9 C11 C12 -144.3(3) .
N1 C9 C11 C12 34.9(4) .
N3 C9 C11 C16 32.6(4) .
N1 C9 C11 C16 -148.2(3) .
C16 C11 C12 C13 -1.2(5) .
C9 C11 C12 C13 175.6(3) .
C11 C12 C13 C14 2.0(5) .
C12 C13 C14 C15 -0.8(5) .
C12 C13 C14 C17 174.7(3) .
C13 C14 C15 C16 -1.2(5) .
C17 C14 C15 C16 -176.7(3) .
C14 C15 C16 C11 2.0(5) .
C12 C11 C16 C15 -0.8(5) .
C9 C11 C16 C15 -177.6(3) .
Co1 O3 C17 O4 10.6(4) 1_454
Co1 O3 C17 C14 -165.4(2) 1_454
C15 C14 C17 O4 14.5(5) .
C13 C14 C17 O4 -160.9(3) .
C15 C14 C17 O3 -169.3(3) .
C13 C14 C17 O3 15.2(5) .
N2 C10 C18 C19 -176.8(3) .
N3 C10 C18 C19 2.2(4) .
N2 C10 C18 C23 1.5(4) .
N3 C10 C18 C23 -179.5(3) .
C23 C18 C19 C20 -3.0(4) .
C10 C18 C19 C20 175.4(3) .
C18 C19 C20 C21 0.8(5) .
C19 C20 C21 C22 2.1(4) .
C19 C20 C21 C24 -176.3(3) .
C20 C21 C22 C23 -2.8(4) .
C24 C21 C22 C23 175.6(3) .
C21 C22 C23 C18 0.5(5) .
C19 C18 C23 C22 2.4(4) .
C10 C18 C23 C22 -176.1(3) .
C20 C21 C24 O6 -4.1(4) .
C22 C21 C24 O6 177.6(3) .
C20 C21 C24 O5 175.6(3) .
C22 C21 C24 O5 -2.8(4) .
C26 N4 C25 N5 -0.1(4) .
Co1 N4 C25 N5 -172.3(2) .
C27 N5 C25 N4 0.2(4) .
C28 N5 C25 N4 175.5(3) .
C25 N4 C26 C27 0.0(4) .
Co1 N4 C26 C27 171.2(3) .
C25 N5 C27 C26 -0.2(4) .
C28 N5 C27 C26 -175.4(3) .
N4 C26 C27 N5 0.2(5) .
C25 N5 C28 C29 -80.3(4) .
C27 N5 C28 C29 94.0(4) .
N5 C28 C29 C30 -178.5(3) .
N5 C28 C29 C34 -0.3(5) .
C34 C29 C30 C31 0.5(5) .
C28 C29 C30 C31 178.8(4) .
C29 C30 C31 C32 1.2(6) .
C30 C31 C32 C33 -2.2(6) .
C30 C31 C32 C35 -178.4(4) .
C31 C32 C33 C34 1.5(6) .
C35 C32 C33 C34 177.9(4) .
C32 C33 C34 C29 0.1(6) .
C30 C29 C34 C33 -1.2(5) .
C28 C29 C34 C33 -179.3(3) .
C36 N6 C35 C32 126.6(4) .
C38 N6 C35 C32 -54.5(6) .
C33 C32 C35 N6 149.3(4) .
C31 C32 C35 N6 -34.5(6) .
C37 N7 C36 N6 -0.1(4) .
Co1 N7 C36 N6 -164.7(2) 1_665
C38 N6 C36 N7 0.8(4) .
C35 N6 C36 N7 179.9(3) .
C36 N7 C37 C38 -0.6(4) .
Co1 N7 C37 C38 165.2(3) 1_665
N7 C37 C38 N6 1.1(5) .
C36 N6 C38 C37 -1.1(5) .
C35 N6 C38 C37 179.8(4) .
